data_7011824
loop_
_publ_author_name
'Paul, Geo'
'Choudhury, Amitava'
'Rao, C. N. R.'

_publ_section_title
;
 Organically templated linear and layered cadmium sulfatesElectronic
 supplementary information (ESI) available: powder diffraction data for
 IV, view of I down the a-axis, the structure of II in the ac-plane and
 a polyhedral view of IV in the ab-plane. See
 http://www.rsc.org/suppdata/dt/b2/b204482j/
;
_journal_issue 20
_journal_name_full 'Journal of the Chemical Society, Dalton Transactions'
_journal_page_first 3859
_journal_paper_doi 10.1039/b204482j
_journal_year 2002
_chemical_formula_sum 'C4 H22 Cd Cl2 N4 O9 S2'
_chemical_formula_weight 517.68
_chemical_name_systematic
; 
? 
;
_space_group_IT_number 19
_symmetry_cell_setting orthorhombic
_symmetry_space_group_name_Hall 'P 2ac 2ab'
_symmetry_space_group_name_H-M 'P 21 21 21'
_atom_sites_solution_hydrogens geom
_atom_sites_solution_primary direct
_atom_sites_solution_secondary difmap
_audit_creation_method SHELXL
_cell_angle_alpha 90.00
_cell_angle_beta 90.00
_cell_angle_gamma 90.00
_cell_formula_units_Z 4
_cell_length_a 7.3207(2)
_cell_length_b 10.6852(3)
_cell_length_c 21.8939(3)
_cell_measurement_reflns_used 4966
_cell_measurement_temperature 293(2)
_cell_measurement_theta_max 23
_cell_measurement_theta_min 2
_cell_volume 1712.61(7)
_computing_cell_refinement SAINT(Siemens,1996)
_computing_data_collection SMART(Siemens,1996)
_computing_data_reduction SAINT
_computing_molecular_graphics 'SHELXTL v5.0'
_computing_publication_material 'SHELXTL v5.0'
_computing_structure_refinement 'SHELXL-93 (Sheldrick, 1993)'
_computing_structure_solution 'SHELXS-86 (Sheldrick, 1990)'
_diffrn_ambient_temperature 293(2)
_diffrn_measurement_device 'Siemens CCD-diffractometer'
_diffrn_measurement_method \W
_diffrn_radiation_monochromator graphite
_diffrn_radiation_source 'fine-focus sealed tube'
_diffrn_radiation_type MoK\a
_diffrn_radiation_wavelength 0.71073
_diffrn_reflns_av_R_equivalents 0.0311
_diffrn_reflns_av_sigmaI/netI 0.0347
_diffrn_reflns_limit_h_max 8
_diffrn_reflns_limit_h_min -8
_diffrn_reflns_limit_k_max 11
_diffrn_reflns_limit_k_min -11
_diffrn_reflns_limit_l_max 24
_diffrn_reflns_limit_l_min -15
_diffrn_reflns_number 7148
_diffrn_reflns_theta_max 23.29
_diffrn_reflns_theta_min 1.86
_exptl_absorpt_coefficient_mu 1.876
_exptl_absorpt_correction_T_max 1.000000
_exptl_absorpt_correction_T_min 0.803809
_exptl_absorpt_correction_type SADABS
_exptl_crystal_colour Transparent
_exptl_crystal_density_diffrn 2.008
_exptl_crystal_description Rod
_exptl_crystal_F_000 1040
_exptl_crystal_size_max 0.40
_exptl_crystal_size_mid 0.15
_exptl_crystal_size_min 0.12
_refine_diff_density_max 0.518
_refine_diff_density_min -0.291
_refine_diff_density_rms 0.077
_refine_ls_abs_structure_details 'Flack H D (1983), Acta Cryst. A39, 876-881'
_refine_ls_abs_structure_Flack 0.00
_refine_ls_extinction_coef 0.0052(3)
_refine_ls_extinction_expression Fc^*^=kFc[1+0.001xFc^2^\l^3^/sin(2\q)]^-1/4^
_refine_ls_extinction_method SHELXL
_refine_ls_goodness_of_fit_all 1.051
_refine_ls_goodness_of_fit_obs 1.068
_refine_ls_matrix_type full
_refine_ls_number_parameters 208
_refine_ls_number_reflns 2461
_refine_ls_number_restraints 0
_refine_ls_restrained_S_all 1.051
_refine_ls_restrained_S_obs 1.068
_refine_ls_R_factor_all 0.0287
_refine_ls_R_factor_obs 0.0240
_refine_ls_shift/esd_max 0.001
_refine_ls_shift/esd_mean 0.000
_refine_ls_structure_factor_coef Fsqd
_refine_ls_weighting_details 'w=1/[\s^2^(Fo^2^)+(0.0158P)^2^+0.8553P] where P=(Fo^2^+2Fc^2^)/3'
_refine_ls_weighting_scheme calc
_refine_ls_wR_factor_all 0.0507
_refine_ls_wR_factor_obs 0.0492
_reflns_number_observed 2265
_reflns_number_total 2461
_reflns_observed_criterion >2sigma(I)
_cod_data_source_file b204482j.txt
_cod_data_source_block sad
_cod_depositor_comments
;
The following automatic conversions were performed:
'_symmetry_cell_setting' value 'Orthorhombic' changed to 'orthorhombic'
according to '/home/saulius/struct/CIF-dictionaries/cif_core.dic'
dictionary named 'cif_core.dic' version 2.4.1 from 2010-06-29.

Automatic conversion script
Id: cif_fix_enum 1527 2010-12-29 10:47:43Z saulius 

The following automatic conversions were performed:

'_refine_ls_weighting_scheme' value 'calc
w=1/[\s^2^(Fo^2^)+(0.0158P)^2^+0.8553P] where P=(Fo^2^+2Fc^2^)/3' was
changed to 'calc'. New tag '_refine_ls_weighting_details' was
created. The value of the new tag was set to
'w=1/[\s^2^(Fo^2^)+(0.0158P)^2^+0.8553P] where P=(Fo^2^+2Fc^2^)/3'.

Automatic conversion script
Id: cif_fix_values 3143 2015-03-26 13:38:13Z robertas 
;
_cod_original_sg_symbol_H-M P2(1)2(1)2(1)
_cod_database_code 7011824

loop_
_symmetry_equiv_pos_as_xyz
'x, y, z'
'-x+1/2, -y, z+1/2'
'-x, y+1/2, -z+1/2'
'x+1/2, -y+1/2, -z'

loop_
_atom_site_aniso_label
_atom_site_aniso_U_11
_atom_site_aniso_U_22
_atom_site_aniso_U_33
_atom_site_aniso_U_23
_atom_site_aniso_U_13
_atom_site_aniso_U_12
Cd1 0.0188(2) 0.0306(2) 0.0301(2) -0.00572(14) 0.00034(13) -0.00037(15)
S1 0.0224(6) 0.0241(5) 0.0210(5) -0.0024(4) 0.0010(5) -0.0008(5)
S2 0.0309(7) 0.0306(6) 0.0268(6) -0.0013(5) 0.0017(5) -0.0010(5)
O1 0.023(2) 0.050(2) 0.059(2) -0.030(2) 0.009(2) -0.009(2)
O2 0.023(2) 0.043(2) 0.059(2) -0.024(2) 0.006(2) -0.005(2)
Cl1 0.0275(6) 0.0308(6) 0.0404(6) 0.0042(5) 0.0004(6) 0.0005(6)
Cl2 0.0247(6) 0.0439(6) 0.0299(6) 0.0015(5) 0.0001(6) 0.0001(6)
O3 0.092(3) 0.036(2) 0.033(2) 0.010(2) -0.002(2) -0.007(2)
O4 0.065(2) 0.045(2) 0.023(2) -0.0082(15) 0.004(2) 0.001(2)
O5 0.059(3) 0.082(3) 0.041(2) -0.018(2) 0.025(2) -0.005(2)
O6 0.048(2) 0.033(2) 0.044(2) 0.0002(15) -0.003(2) -0.011(2)
O7 0.033(2) 0.037(2) 0.055(2) -0.004(2) -0.008(2) -0.004(2)
O8 0.061(3) 0.036(2) 0.035(2) -0.002(2) -0.012(2) 0.011(2)
O100 0.050(3) 0.053(3) 0.133(5) 0.031(3) 0.010(3) -0.004(3)
N1 0.059(3) 0.037(2) 0.030(2) -0.005(2) 0.002(3) 0.007(3)
C1 0.047(3) 0.032(2) 0.028(2) -0.002(2) 0.000(3) -0.005(3)
C2 0.048(3) 0.027(2) 0.024(2) 0.003(2) -0.001(2) -0.003(3)
N2 0.023(2) 0.030(2) 0.028(2) 0.001(2) -0.005(2) -0.005(2)
N3 0.030(2) 0.037(2) 0.039(2) 0.007(2) -0.003(2) 0.005(2)
C3 0.034(3) 0.043(3) 0.066(3) 0.014(3) -0.006(2) 0.003(3)
C4 0.034(3) 0.048(3) 0.057(4) 0.004(3) -0.005(3) -0.001(3)
N4 0.032(2) 0.040(2) 0.034(2) 0.009(2) -0.002(2) 0.004(2)

loop_
_atom_site_label
_atom_site_type_symbol
_atom_site_fract_x
_atom_site_fract_y
_atom_site_fract_z
_atom_site_U_iso_or_equiv
_atom_site_thermal_displace_type
_atom_site_occupancy
_atom_site_calc_flag
_atom_site_refinement_flags
_atom_site_disorder_group
Cd1 Cd 0.11164(4) 0.25194(3) -0.003644(14) 0.02650(11) Uani 1 d . .
S1 S 0.3644(2) 0.48223(9) 0.08059(5) 0.0225(2) Uani 1 d . .
S2 S 0.0608(2) 0.91425(11) 0.22454(5) 0.0294(3) Uani 1 d . .
O1 O 0.0254(4) 0.0973(3) -0.0717(2) 0.0439(9) Uani 1 d . .
O2 O 0.2012(4) 0.4087(3) 0.06453(15) 0.0414(9) Uani 1 d . .
Cl1 Cl 0.3563(2) 0.10123(10) 0.04221(5) 0.0329(3) Uani 1 d . .
Cl2 Cl -0.1305(2) 0.17778(10) 0.07824(5) 0.0328(3) Uani 1 d . .
O3 O 0.3772(6) 0.5931(3) 0.04335(14) 0.0535(10) Uani 1 d . .
O4 O 0.3524(5) 0.5172(3) 0.14456(13) 0.0444(9) Uani 1 d . .
O5 O 0.1621(5) 0.8734(3) 0.1713(2) 0.0607(11) Uani 1 d . .
O6 O 0.0934(4) 1.0463(3) 0.23859(15) 0.0417(9) Uani 1 d . .
O7 O -0.1351(5) 0.8948(3) 0.21289(14) 0.0417(8) Uani 1 d . .
O8 O 0.1119(5) 0.8418(3) 0.27901(13) 0.0436(9) Uani 1 d . .
O100 O 0.5092(7) 1.3083(5) 0.3871(3) 0.079(2) Uani 1 d . .
H21 H 0.5403(99) 1.2477(69) 0.4055(34) 0.096(29) Uiso 1 d . .
H22 H 0.5923(103) 1.3484(63) 0.3741(33) 0.096(29) Uiso 1 d . .
N1 N 0.1420(7) 1.3372(3) 0.4216(2) 0.0418(11) Uani 1 d . .
H1 H 0.1321(7) 1.3788(3) 0.4566(2) 0.063 Uiso 1 calc R .
H2 H 0.0562(7) 1.3633(3) 0.3958(2) 0.063 Uiso 1 calc R .
H3 H 0.2518(7) 1.3510(3) 0.4054(2) 0.063 Uiso 1 calc R .
C1 C 0.1189(9) 1.2017(4) 0.4330(2) 0.0356(12) Uani 1 d . .
H4 H -0.0001(9) 1.1864(4) 0.4511(2) 0.043 Uiso 1 calc R .
H5 H 0.2114(9) 1.1732(4) 0.4615(2) 0.043 Uiso 1 calc R .
C2 C 0.1356(8) 1.1307(4) 0.3739(2) 0.0329(11) Uani 1 d . .
H6 H 0.0354(8) 1.1537(4) 0.3471(2) 0.040 Uiso 1 calc R .
H7 H 0.2487(8) 1.1539(4) 0.3538(2) 0.040 Uiso 1 calc R .
N2 N 0.1330(5) 0.9942(3) 0.3837(2) 0.0271(8) Uani 1 d . .
H8 H 0.1431(5) 0.9552(3) 0.3480(2) 0.041 Uiso 1 calc R .
H9 H 0.0284(5) 0.9724(3) 0.4015(2) 0.041 Uiso 1 calc R .
H10 H 0.2260(5) 0.9726(3) 0.4077(2) 0.041 Uiso 1 calc R .
N3 N 0.2526(5) 1.2353(4) 0.1790(2) 0.0354(10) Uani 1 d . .
H11 H 0.1961(5) 1.3085(4) 0.1836(2) 0.053 Uiso 1 calc R .
H12 H 0.1842(5) 1.1747(4) 0.1950(2) 0.053 Uiso 1 calc R .
H13 H 0.2701(5) 1.2204(4) 0.1395(2) 0.053 Uiso 1 calc R .
C3 C 0.4299(6) 1.2391(5) 0.2104(2) 0.0478(13) Uani 1 d . .
H14 H 0.5032(6) 1.3062(5) 0.1934(2) 0.057 Uiso 1 calc R .
H15 H 0.4105(6) 1.2569(5) 0.2534(2) 0.057 Uiso 1 calc R .
C4 C 0.5287(7) 1.1208(5) 0.2043(3) 0.0465(14) Uani 1 d . .
H16 H 0.5582(7) 1.1069(5) 0.1617(3) 0.056 Uiso 1 calc R .
H17 H 0.4509(7) 1.0527(5) 0.2178(3) 0.056 Uiso 1 calc R .
N4 N 0.6988(5) 1.1210(4) 0.2407(2) 0.0354(10) Uani 1 d . .
H18 H 0.7558(5) 1.0480(4) 0.2361(2) 0.053 Uiso 1 calc R .
H19 H 0.6718(5) 1.1324(4) 0.2799(2) 0.053 Uiso 1 calc R .
H20 H 0.7711(5) 1.1826(4) 0.2279(2) 0.053 Uiso 1 calc R .

loop_
_atom_type_symbol
_atom_type_description
_atom_type_scat_dispersion_real
_atom_type_scat_dispersion_imag
_atom_type_scat_source
C C 0.0033 0.0016 'International Tables Vol C Tables 4.2.6.8 and 6.1.1.4'
H H 0.0000 0.0000 'International Tables Vol C Tables 4.2.6.8 and 6.1.1.4'
N N 0.0061 0.0033 'International Tables Vol C Tables 4.2.6.8 and 6.1.1.4'
O O 0.0106 0.0060 'International Tables Vol C Tables 4.2.6.8 and 6.1.1.4'
S S 0.1246 0.1234 'International Tables Vol C Tables 4.2.6.8 and 6.1.1.4'
Cl Cl 0.1484 0.1585 'International Tables Vol C Tables 4.2.6.8 and 6.1.1.4'
Cd Cd -0.8075 1.2024 'International Tables Vol C Tables 4.2.6.8 and 6.1.1.4'

loop_
_geom_angle_atom_site_label_1
_geom_angle_atom_site_label_2
_geom_angle_atom_site_label_3
_geom_angle
_geom_angle_site_symmetry_1
_geom_angle_site_symmetry_3
_geom_angle_publ_flag
O1 Cd1 O2 179.46(11) . . ?
O1 Cd1 Cl1 91.49(9) . 4_455 ?
O2 Cd1 Cl1 88.65(8) . 4_455 ?
O1 Cd1 Cl2 90.01(8) . 4 ?
O2 Cd1 Cl2 89.45(8) . 4 ?
Cl1 Cd1 Cl2 98.30(4) 4_455 4 ?
O1 Cd1 Cl1 89.66(9) . . ?
O2 Cd1 Cl1 90.24(9) . . ?
Cl1 Cd1 Cl1 176.01(3) 4_455 . ?
Cl2 Cd1 Cl1 85.51(4) 4 . ?
O1 Cd1 Cl2 92.26(9) . . ?
O2 Cd1 Cl2 88.27(8) . . ?
Cl1 Cd1 Cl2 85.32(4) 4_455 . ?
Cl2 Cd1 Cl2 175.67(4) 4 . ?
Cl1 Cd1 Cl2 90.82(4) . . ?
O3 S1 O4 109.7(2) . . ?
O3 S1 O1 110.4(2) . 4 ?
O4 S1 O1 109.1(2) . 4 ?
O3 S1 O2 110.9(2) . . ?
O4 S1 O2 108.6(2) . . ?
O1 S1 O2 108.1(2) 4 . ?
O5 S2 O6 112.1(2) . . ?
O5 S2 O8 111.4(2) . . ?
O6 S2 O8 107.2(2) . . ?
O5 S2 O7 108.4(2) . . ?
O6 S2 O7 109.3(2) . . ?
O8 S2 O7 108.3(2) . . ?
S1 O1 Cd1 136.0(2) 4_455 . ?
S1 O2 Cd1 139.7(2) . . ?
Cd1 Cl1 Cd1 89.78(3) 4 . ?
Cd1 Cl2 Cd1 88.53(3) 4_455 . ?
H21 O100 H22 113.6(77) . . ?
C1 N1 H1 109.5(2) . . ?
C1 N1 H2 109.5(3) . . ?
H1 N1 H2 109.5 . . ?
C1 N1 H3 109.5(4) . . ?
H1 N1 H3 109.5 . . ?
H2 N1 H3 109.5 . . ?
N1 C1 C2 109.8(3) . . ?
N1 C1 H4 109.7(4) . . ?
C2 C1 H4 109.7(3) . . ?
N1 C1 H5 109.7(3) . . ?
C2 C1 H5 109.7(3) . . ?
H4 C1 H5 108.2 . . ?
N2 C2 C1 111.8(3) . . ?
N2 C2 H6 109.3(3) . . ?
C1 C2 H6 109.3(3) . . ?
N2 C2 H7 109.3(3) . . ?
C1 C2 H7 109.3(3) . . ?
H6 C2 H7 107.9 . . ?
C2 N2 H8 109.5(2) . . ?
C2 N2 H9 109.5(3) . . ?
H8 N2 H9 109.5 . . ?
C2 N2 H10 109.5(3) . . ?
H8 N2 H10 109.5 . . ?
H9 N2 H10 109.5 . . ?
C3 N3 H11 109.5(3) . . ?
C3 N3 H12 109.5(3) . . ?
H11 N3 H12 109.5 . . ?
C3 N3 H13 109.5(3) . . ?
H11 N3 H13 109.5 . . ?
H12 N3 H13 109.5 . . ?
C4 C3 N3 111.7(5) . . ?
C4 C3 H14 109.3(3) . . ?
N3 C3 H14 109.3(3) . . ?
C4 C3 H15 109.3(3) . . ?
N3 C3 H15 109.3(3) . . ?
H14 C3 H15 107.9 . . ?
C3 C4 N4 111.5(4) . . ?
C3 C4 H16 109.3(3) . . ?
N4 C4 H16 109.3(3) . . ?
C3 C4 H17 109.3(3) . . ?
N4 C4 H17 109.3(3) . . ?
H16 C4 H17 108.0 . . ?
C4 N4 H18 109.5(3) . . ?
C4 N4 H19 109.5(3) . . ?
H18 N4 H19 109.5 . . ?
C4 N4 H20 109.5(3) . . ?
H18 N4 H20 109.5 . . ?
H19 N4 H20 109.5 . . ?

loop_
_geom_bond_atom_site_label_1
_geom_bond_atom_site_label_2
_geom_bond_distance
_geom_bond_site_symmetry_2
_geom_bond_publ_flag
Cd1 O1 2.312(3) . ?
Cd1 O2 2.338(3) . ?
Cd1 Cl1 2.5827(11) 4_455 ?
Cd1 Cl2 2.6069(12) 4 ?
Cd1 Cl1 2.6092(11) . ?
Cd1 Cl2 2.6425(12) . ?
S1 O3 1.441(3) . ?
S1 O4 1.452(3) . ?
S1 O1 1.466(3) 4 ?
S1 O2 1.472(3) . ?
S2 O5 1.450(3) . ?
S2 O6 1.464(3) . ?
S2 O8 1.470(3) . ?
S2 O7 1.471(4) . ?
O1 S1 1.466(3) 4_455 ?
Cl1 Cd1 2.5827(11) 4 ?
Cl2 Cd1 2.6069(12) 4_455 ?
O100 H21 0.80(7) . ?
O100 H22 0.80(7) . ?
N1 C1 1.479(5) . ?
N1 H1 0.89 . ?
N1 H2 0.89 . ?
N1 H3 0.89 . ?
C1 C2 1.507(6) . ?
C1 H4 0.97 . ?
C1 H5 0.97 . ?
C2 N2 1.474(5) . ?
C2 H6 0.97 . ?
C2 H7 0.97 . ?
N2 H8 0.89 . ?
N2 H9 0.89 . ?
N2 H10 0.89 . ?
N3 C3 1.469(6) . ?
N3 H11 0.89 . ?
N3 H12 0.89 . ?
N3 H13 0.89 . ?
C3 C4 1.462(7) . ?
C3 H14 0.97 . ?
C3 H15 0.97 . ?
C4 N4 1.478(6) . ?
C4 H16 0.97 . ?
C4 H17 0.97 . ?
N4 H18 0.89 . ?
N4 H19 0.89 . ?
N4 H20 0.89 . ?
